data_7054551
loop_
_publ_author_name
'Ahmed, Sohail'
'Mansoor, Muhammad Adil'
'Basirun, Wan Jefrey'
'Sookhakian, Mehran'
'Huang, Nay Ming'
'Mun, Lo Kong'
'S\"ohnel, Tilo'
'Arifin, Zainudin'
'Mazhar, Muhammad'

_publ_section_title
;
 The synthesis and characterization of a hexanuclear copper--yttrium
 complex for deposition of semiconducting CuYO2--0.5Cu2O composite thin
 films
;
_journal_issue 2
_journal_name_full 'New J. Chem.'
_journal_page_first 1031
_journal_paper_doi 10.1039/C4NJ01602E
_journal_volume 39
_journal_year 2015
_chemical_formula_moiety '0.25(C39.6 H82 Cu4 N6 O23.69 Y2), 0.5(C7 H8)'
_chemical_formula_sum 'C13.4 H24.5 Cl0 Cu N1.5 O5.92 Y0.5'
_chemical_formula_weight 409.40
_chemical_name_systematic
;
Bis[aquatri(dimethylaminoethanolato)yttrium dicopper(II) triacetate] toluene sovate
;
_space_group_crystal_system triclinic
_space_group_IT_number 2
_space_group_name_Hall '-P 1'
_space_group_name_H-M_alt 'P -1'
_symmetry_space_group_name_Hall '-P 1'
_symmetry_space_group_name_H-M 'P -1'
_atom_sites_solution_hydrogens mixed
_audit_creation_date 2014-06-04
_audit_creation_method
;
  Olex2 1.2
  (compiled Mar 21 2013 11:16:32, GUI svn.r4446)
;
_audit_update_record
;
2014-06-23 deposited with the CCDC.
2014-11-24 downloaded from the CCDC.
;
_cell_angle_alpha 76.486(2)
_cell_angle_beta 85.811(2)
_cell_angle_gamma 83.394(2)
_cell_formula_units_Z 4
_cell_length_a 9.4934(3)
_cell_length_b 13.2045(4)
_cell_length_c 14.6990(5)
_cell_measurement_reflns_used 42424
_cell_measurement_temperature 296(2)
_cell_measurement_theta_max 1.43
_cell_measurement_theta_min 27.99
_cell_volume 1777.66(10)
_computing_molecular_graphics
;
O. V. Dolomanov, L. J. Bourhis, R. J. Gildea, J. A. K. Howard and H. Puschmann,
OLEX2: a complete structure solution, refinement and analysis program.
J. Appl. Cryst. (2009). 42, 339-341.
;
_computing_publication_material
;
O. V. Dolomanov, L. J. Bourhis, R. J. Gildea, J. A. K. Howard and H. Puschmann,
OLEX2: a complete structure solution, refinement and analysis program.
J. Appl. Cryst. (2009). 42, 339-341.
;
_computing_structure_refinement 'SHELXL-2013 (Sheldrick, 2013)'
_diffrn_ambient_temperature 296(2)
_diffrn_measured_fraction_theta_full 0.999
_diffrn_measured_fraction_theta_max 0.994
_diffrn_radiation_type MoK\a
_diffrn_radiation_wavelength 0.71073
_diffrn_reflns_av_R_equivalents 0.0461
_diffrn_reflns_av_unetI/netI 0.0359
_diffrn_reflns_Laue_measured_fraction_full 0.999
_diffrn_reflns_Laue_measured_fraction_max 0.994
_diffrn_reflns_limit_h_max 12
_diffrn_reflns_limit_h_min -12
_diffrn_reflns_limit_k_max 17
_diffrn_reflns_limit_k_min -17
_diffrn_reflns_limit_l_max 19
_diffrn_reflns_limit_l_min -19
_diffrn_reflns_number 42424
_diffrn_reflns_point_group_measured_fraction_full 0.999
_diffrn_reflns_point_group_measured_fraction_max 0.994
_diffrn_reflns_theta_full 25.242
_diffrn_reflns_theta_max 27.993
_diffrn_reflns_theta_min 1.426
_exptl_absorpt_coefficient_mu 2.862
_exptl_crystal_colour colorless
_exptl_crystal_density_diffrn 1.530
_exptl_crystal_description block
_exptl_crystal_F_000 845
_exptl_crystal_size_max 0.35
_exptl_crystal_size_mid 0.34
_exptl_crystal_size_min 0.32
_refine_diff_density_max 0.956
_refine_diff_density_min -0.329
_refine_diff_density_rms 0.079
_refine_ls_extinction_method none
_refine_ls_goodness_of_fit_ref 1.034
_refine_ls_hydrogen_treatment constr
_refine_ls_matrix_type full
_refine_ls_number_parameters 427
_refine_ls_number_reflns 8534
_refine_ls_number_restraints 0
_refine_ls_restrained_S_all 1.034
_refine_ls_R_factor_all 0.0391
_refine_ls_R_factor_gt 0.0296
_refine_ls_shift/su_max 0.001
_refine_ls_shift/su_mean 0.000
_refine_ls_structure_factor_coef Fsqd
_refine_ls_weighting_details 'w=1/[\s^2^(Fo^2^)+(0.0358P)^2^+1.6395P] where P=(Fo^2^+2Fc^2^)/3'
_refine_ls_weighting_scheme calc
_refine_ls_wR_factor_gt 0.0762
_refine_ls_wR_factor_ref 0.0808
_reflns_Friedel_coverage 0.000
_reflns_number_gt 7285
_reflns_number_total 8534
_reflns_threshold_expression 'I > 2\s(I)'
_cod_data_source_file c4nj01602e2.cif
_cod_data_source_block cuyo
_cod_depositor_comments 'Adding full bibliography for 7054551.cif.'
_cod_original_formula_sum 'C13.40 H24.50 Cl0 Cu N1.50 O5.92 Y0.50'
_cod_database_code 7054551
_olex2_refinement_description
;
1. Fixed Uiso
 At 1.2 times of:
  All C(H) groups, All C(H,H) groups, All O(H,H) groups
 At 1.5 times of:
  All C(H,H,H) groups
2. Uiso/Uaniso restraints and constraints
Uanis(C13) = Uanis(O1A)
3. Others
 Fixed Sof: O4(0.8) O5(0.8) O1A(0.2) C13(0.8)
4.a Secondary CH2 refined with riding coordinates:
 C1(H1A,H1B), C2(H2A,H2B), C5(H5A,H5B), C6(H6A,H6B), C9(H9A,H9B), C10(H10A,H10B)
4.b Aromatic/amide H refined with riding coordinates:
 C22(H22), C23(H23), C24(H24), C25(H25), C26(H26)
4.c Idealised Me refined as rotating group:
 C3(H3A,H3B,H3C), C4(H4A,H4B,H4C), C7(H7A,H7B,H7C), C8(H8A,H8B,H8C), C11(H11A,
 H11B,H11C), C12(H12C,H12D,H12E), C16(H16A,H16B,H16C), C18(H18A,H18B,H18C),
 C20(H20A,H20B,H20C), C27(H27A,H27B,H27C)
;
_shelx_estimated_absorpt_t_max 0.461
_shelx_estimated_absorpt_t_min 0.434
_shelx_space_group_comment
;
The symmetry employed for this shelxl refinement is uniquely defined
by the following loop, which should always be used as a source of
symmetry information in preference to the above space-group names.
They are only intended as comments.
;
_shelxl_version_number 2013-4

loop_
_space_group_symop_operation_xyz
'x, y, z'
'-x, -y, -z'

loop_
_atom_site_label
_atom_site_type_symbol
_atom_site_fract_x
_atom_site_fract_y
_atom_site_fract_z
_atom_site_U_iso_or_equiv
_atom_site_adp_type
_atom_site_occupancy
_atom_site_site_symmetry_order
_atom_site_calc_flag
_atom_site_refinement_flags_posn
_atom_site_refinement_flags_adp
_atom_site_refinement_flags_occupancy
_atom_site_disorder_assembly
_atom_site_disorder_group
Y1 Y 0.54862(2) 0.83466(2) 0.10228(2) 0.01655(6) Uani 1 1 d . . . . .
Cu1 Cu 0.60602(3) 0.80517(2) 0.32708(2) 0.01654(7) Uani 1 1 d . . . . .
Cu2 Cu 0.70879(3) 0.61600(2) 0.22898(2) 0.01844(7) Uani 1 1 d . . . . .
O1 O 0.46505(16) 0.77251(12) 0.25180(11) 0.0192(3) Uani 1 1 d . . . . .
O2 O 0.73191(16) 0.76788(12) 0.22358(11) 0.0177(3) Uani 1 1 d . . . . .
O3 O 0.64522(17) 0.66764(12) 0.10273(11) 0.0203(3) Uani 1 1 d . . . . .
O4 O 0.6310(2) 0.65239(14) 0.43620(13) 0.0182(4) Uani 0.8 1 d . . P A 1
O5 O 0.7731(2) 0.55377(13) 0.35457(12) 0.0134(4) Uani 0.8 1 d . . P A 1
O6 O 0.33260(18) 0.75487(13) 0.07908(11) 0.0230(3) Uani 1 1 d . . . . .
O7 O 0.46106(17) 0.82613(13) -0.04523(11) 0.0206(3) Uani 1 1 d . . . . .
O8 O 0.74705(18) 0.85843(13) 0.38845(12) 0.0242(4) Uani 1 1 d . . . . .
O9 O 0.7456(3) 1.01669(16) 0.29193(16) 0.0525(9) Uani 1.044(8) 1 d . . . . .
O10 O 0.74570(19) 0.88421(14) 0.00425(12) 0.0267(4) Uani 1 1 d . . . . .
O11 O 0.37088(19) 0.97062(14) 0.07364(15) 0.0328(4) Uani 1 1 d . . . . .
O12 O 0.6054(2) 0.97839(14) 0.15846(13) 0.0286(4) Uani 1 1 d . . . . .
H12A H 0.650(3) 0.989(2) 0.197(2) 0.034 Uiso 1 1 d . U . . .
H12B H 0.569(3) 1.039(3) 0.130(2) 0.034 Uiso 1 1 d . U . . .
O1A O 0.6948(10) 0.5946(7) 0.3978(6) 0.0170(6) Uani 0.2 1 d . . P A 2
N1 N 0.4333(2) 0.85473(16) 0.40328(14) 0.0227(4) Uani 1 1 d . . . . .
N2 N 0.9480(2) 0.61099(15) 0.17639(14) 0.0223(4) Uani 1 1 d . . . . .
N3 N 0.5911(2) 0.49325(16) 0.23447(16) 0.0294(5) Uani 1 1 d . . . . .
C1 C 0.3246(3) 0.7809(2) 0.28977(17) 0.0242(5) Uani 1 1 d . . . . .
H1A H 0.2774 0.7213 0.2843 0.029 Uiso 1 1 calc R U . . .
H1B H 0.2722 0.8441 0.2556 0.029 Uiso 1 1 calc R U . . .
C2 C 0.3277(3) 0.7841(2) 0.39221(17) 0.0252(5) Uani 1 1 d . . . . .
H2A H 0.2344 0.8093 0.4143 0.030 Uiso 1 1 calc R U . . .
H2B H 0.3528 0.7142 0.4294 0.030 Uiso 1 1 calc R U . . .
C3 C 0.3858(3) 0.9651(2) 0.3604(2) 0.0323(6) Uani 1 1 d . . . . .
H3A H 0.2972 0.9855 0.3903 0.048 Uiso 1 1 calc R U . . .
H3B H 0.3736 0.9726 0.2948 0.048 Uiso 1 1 calc R U . . .
H3C H 0.4558 1.0090 0.3683 0.048 Uiso 1 1 calc R U . . .
C4 C 0.4563(3) 0.8435(2) 0.50348(18) 0.0326(6) Uani 1 1 d . . . . .
H4A H 0.5281 0.8867 0.5098 0.049 Uiso 1 1 calc R U . . .
H4B H 0.4864 0.7717 0.5312 0.049 Uiso 1 1 calc R U . . .
H4C H 0.3693 0.8649 0.5346 0.049 Uiso 1 1 calc R U . . .
C5 C 0.8786(2) 0.78484(19) 0.21447(17) 0.0223(5) Uani 1 1 d . . . . .
H5A H 0.9200 0.7616 0.2752 0.027 Uiso 1 1 calc R U . . .
H5B H 0.8879 0.8591 0.1923 0.027 Uiso 1 1 calc R U . . .
C6 C 0.9577(3) 0.72551(18) 0.14634(17) 0.0230(5) Uani 1 1 d . . . . .
H6A H 0.9187 0.7514 0.0850 0.028 Uiso 1 1 calc R U . . .
H6B H 1.0567 0.7387 0.1408 0.028 Uiso 1 1 calc R U . . .
C7 C 1.0503(3) 0.5624(2) 0.2481(2) 0.0318(6) Uani 1 1 d . . . . .
H7A H 1.1444 0.5766 0.2238 0.048 Uiso 1 1 calc R U . . .
H7B H 1.0451 0.4881 0.2648 0.048 Uiso 1 1 calc R U . . .
H7C H 1.0282 0.5907 0.3025 0.048 Uiso 1 1 calc R U . . .
C8 C 0.9810(3) 0.5638(2) 0.0949(2) 0.0337(6) Uani 1 1 d . . . . .
H8A H 0.9144 0.5943 0.0475 0.051 Uiso 1 1 calc R U . . .
H8B H 0.9748 0.4897 0.1138 0.051 Uiso 1 1 calc R U . . .
H8C H 1.0754 0.5766 0.0701 0.051 Uiso 1 1 calc R U . . .
C9 C 0.5942(3) 0.5868(2) 0.07001(19) 0.0286(6) Uani 1 1 d . . . . .
H9A H 0.6731 0.5416 0.0508 0.034 Uiso 1 1 calc R U . . .
H9B H 0.5363 0.6163 0.0166 0.034 Uiso 1 1 calc R U . . .
C10 C 0.5058(3) 0.5243(2) 0.1501(2) 0.0389(7) Uani 1 1 d . . . . .
H10A H 0.4195 0.5667 0.1628 0.047 Uiso 1 1 calc R U . . .
H10B H 0.4798 0.4625 0.1331 0.059(11) Uiso 1 1 calc R . . . .
C11 C 0.6841(3) 0.3965(2) 0.2385(3) 0.0432(7) Uani 1 1 d . . . . .
H11A H 0.7456 0.4035 0.1830 0.065 Uiso 1 1 calc R U . . .
H11B H 0.6278 0.3396 0.2424 0.065 Uiso 1 1 calc R U . . .
H11C H 0.7402 0.3826 0.2926 0.065 Uiso 1 1 calc R U . . .
C12 C 0.4907(3) 0.4776(2) 0.3193(2) 0.0438(8) Uani 1 1 d . . . . .
H12C H 0.4350 0.5426 0.3213 0.066 Uiso 1 1 calc R U . . .
H12D H 0.5438 0.4542 0.3747 0.066 Uiso 1 1 calc R U . . .
H12E H 0.4290 0.4260 0.3159 0.066 Uiso 1 1 calc R U . . .
C13 C 0.7270(3) 0.5792(2) 0.4322(2) 0.0170(6) Uani 0.8 1 d . . P A 1
C14 C 0.7896(4) 0.5141(2) 0.5194(2) 0.0438(8) Uani 1 1 d . . . . .
C15 C 0.3476(3) 0.78754(18) -0.00796(17) 0.0208(5) Uani 1 1 d . . . . .
C16 C 0.2302(3) 0.7838(2) -0.07070(19) 0.0328(6) Uani 1 1 d . . . . .
H16A H 0.2566 0.8161 -0.1343 0.049 Uiso 1 1 calc R U . . .
H16B H 0.1445 0.8206 -0.0512 0.049 Uiso 1 1 calc R U . . .
H16C H 0.2149 0.7122 -0.0666 0.049 Uiso 1 1 calc R U . . .
C17 C 0.7905(3) 0.94873(19) 0.35918(18) 0.0255(5) Uani 1 1 d . . . . .
C18 C 0.9084(3) 0.9720(2) 0.4126(2) 0.0349(6) Uani 1 1 d . . . . .
H18A H 0.9963 0.9354 0.3960 0.052 Uiso 1 1 calc R U . . .
H18B H 0.8872 0.9495 0.4786 0.052 Uiso 1 1 calc R U . . .
H18C H 0.9165 1.0459 0.3970 0.052 Uiso 1 1 calc R U . . .
C19 C 0.7417(2) 0.97003(18) -0.05433(16) 0.0199(5) Uani 1 1 d . . . . .
C20 C 0.8777(3) 1.0039(2) -0.1048(2) 0.0338(6) Uani 1 1 d . . . . .
H20A H 0.8846 0.9880 -0.1656 0.051 Uiso 1 1 calc R U . . .
H20B H 0.9567 0.9675 -0.0695 0.051 Uiso 1 1 calc R U . . .
H20C H 0.8787 1.0780 -0.1117 0.051 Uiso 1 1 calc R U . . .
C21 C 0.9184(3) 0.74410(19) 0.65747(19) 0.0283(5) Uani 1 1 d . . . . .
C22 C 0.7744(3) 0.7523(2) 0.6449(2) 0.0325(6) Uani 1 1 d . . . . .
H22 H 0.7426 0.7479 0.5877 0.039 Uiso 1 1 calc R U . . .
C23 C 0.6770(3) 0.7670(2) 0.7168(2) 0.0401(7) Uani 1 1 d . . . . .
H23 H 0.5803 0.7732 0.7072 0.048 Uiso 1 1 calc R U . . .
C24 C 0.7223(4) 0.7725(2) 0.8025(2) 0.0418(7) Uani 1 1 d . . . . .
H24 H 0.6566 0.7805 0.8510 0.050 Uiso 1 1 calc R U . . .
C25 C 0.8656(4) 0.7659(2) 0.8155(2) 0.0431(7) Uani 1 1 d . . . . .
H25 H 0.8969 0.7698 0.8729 0.052 Uiso 1 1 calc R U . . .
C26 C 0.9626(3) 0.7535(2) 0.7433(2) 0.0370(6) Uani 1 1 d . . . . .
H26 H 1.0590 0.7514 0.7521 0.044 Uiso 1 1 calc R U . . .
C27 C 1.0242(3) 0.7235(2) 0.5810(2) 0.0408(7) Uani 1 1 d . . . . .
H27A H 0.9768 0.7344 0.5235 0.061 Uiso 1 1 calc R U . . .
H27B H 1.0667 0.6525 0.5976 0.061 Uiso 1 1 calc R U . . .
H27C H 1.0965 0.7704 0.5731 0.061 Uiso 1 1 calc R U . . .

loop_
_atom_site_aniso_label
_atom_site_aniso_U_11
_atom_site_aniso_U_22
_atom_site_aniso_U_33
_atom_site_aniso_U_23
_atom_site_aniso_U_13
_atom_site_aniso_U_12
Y1 0.01722(11) 0.01840(11) 0.01465(11) -0.00456(8) -0.00086(8) -0.00261(8)
Cu1 0.01768(14) 0.01745(13) 0.01580(13) -0.00589(10) -0.00065(10) -0.00297(10)
Cu2 0.02108(15) 0.01745(13) 0.01751(14) -0.00397(10) -0.00067(11) -0.00507(10)
O1 0.0174(8) 0.0248(8) 0.0170(8) -0.0067(6) 0.0010(6) -0.0058(6)
O2 0.0157(8) 0.0189(7) 0.0194(8) -0.0057(6) 0.0015(6) -0.0047(6)
O3 0.0222(8) 0.0201(8) 0.0208(8) -0.0083(6) -0.0029(6) -0.0024(6)
O4 0.0231(10) 0.0145(9) 0.0135(9) 0.0000(7) 0.0024(8) 0.0046(8)
O5 0.0193(9) 0.0107(8) 0.0085(8) -0.0004(6) 0.0007(7) 0.0015(7)
O6 0.0220(8) 0.0273(9) 0.0199(8) -0.0034(7) -0.0019(7) -0.0070(7)
O7 0.0204(8) 0.0238(8) 0.0180(8) -0.0059(6) 0.0005(6) -0.0026(7)
O8 0.0252(9) 0.0280(9) 0.0220(8) -0.0076(7) -0.0036(7) -0.0074(7)
O9 0.0770(18) 0.0323(12) 0.0515(15) -0.0003(9) -0.0401(12) -0.0151(11)
O10 0.0286(9) 0.0297(9) 0.0206(9) -0.0009(7) 0.0001(7) -0.0092(7)
O11 0.0200(9) 0.0292(9) 0.0541(12) -0.0204(9) -0.0093(8) 0.0049(7)
O12 0.0433(11) 0.0189(8) 0.0255(9) -0.0050(7) -0.0163(8) -0.0026(8)
O1A 0.0248(16) 0.0148(13) 0.0094(16) 0.0050(12) -0.0049(11) -0.0073(11)
N1 0.0247(10) 0.0247(10) 0.0212(10) -0.0105(8) 0.0000(8) -0.0027(8)
N2 0.0202(10) 0.0211(10) 0.0250(10) -0.0046(8) -0.0001(8) -0.0018(8)
N3 0.0338(12) 0.0199(10) 0.0356(12) -0.0055(9) -0.0057(10) -0.0061(9)
C1 0.0202(12) 0.0309(13) 0.0234(12) -0.0093(10) 0.0016(9) -0.0061(10)
C2 0.0213(12) 0.0309(13) 0.0247(12) -0.0091(10) 0.0055(10) -0.0066(10)
C3 0.0317(14) 0.0259(13) 0.0405(16) -0.0133(11) 0.0007(12) 0.0022(11)
C4 0.0332(15) 0.0449(16) 0.0232(13) -0.0163(11) 0.0030(11) -0.0038(12)
C5 0.0177(11) 0.0227(11) 0.0280(12) -0.0073(9) 0.0013(9) -0.0060(9)
C6 0.0190(11) 0.0224(11) 0.0263(12) -0.0031(9) 0.0031(9) -0.0044(9)
C7 0.0242(13) 0.0298(13) 0.0378(15) -0.0006(11) -0.0061(11) -0.0002(10)
C8 0.0336(15) 0.0319(14) 0.0379(15) -0.0153(12) 0.0100(12) -0.0058(11)
C9 0.0338(14) 0.0262(12) 0.0310(14) -0.0163(11) -0.0097(11) 0.0012(10)
C10 0.0379(16) 0.0324(15) 0.0511(18) -0.0150(13) -0.0067(14) -0.0091(12)
C11 0.0420(17) 0.0222(13) 0.067(2) -0.0139(14) -0.0022(16) -0.0026(12)
C12 0.0423(18) 0.0363(16) 0.056(2) -0.0144(14) 0.0118(15) -0.0182(13)
C13 0.0248(16) 0.0148(13) 0.0094(16) 0.0050(12) -0.0049(11) -0.0073(11)
C14 0.063(2) 0.0374(16) 0.0259(15) -0.0028(12) -0.0081(14) 0.0108(15)
C15 0.0217(12) 0.0187(10) 0.0239(12) -0.0088(9) -0.0035(9) 0.0000(9)
C16 0.0298(14) 0.0445(16) 0.0274(14) -0.0105(12) -0.0070(11) -0.0088(12)
C17 0.0269(13) 0.0265(12) 0.0265(13) -0.0114(10) -0.0073(10) -0.0013(10)
C18 0.0396(16) 0.0314(14) 0.0370(15) -0.0074(12) -0.0160(12) -0.0092(12)
C19 0.0182(11) 0.0222(11) 0.0218(11) -0.0102(9) -0.0002(9) -0.0031(9)
C20 0.0236(13) 0.0335(14) 0.0390(16) 0.0011(12) 0.0050(11) -0.0047(11)
C21 0.0332(14) 0.0192(11) 0.0295(13) -0.0030(10) 0.0038(11) 0.0021(10)
C22 0.0384(15) 0.0285(13) 0.0335(15) -0.0123(11) -0.0021(12) -0.0037(11)
C23 0.0319(15) 0.0320(15) 0.060(2) -0.0173(14) 0.0061(14) -0.0084(12)
C24 0.0503(19) 0.0312(14) 0.0432(17) -0.0134(13) 0.0209(15) -0.0058(13)
C25 0.058(2) 0.0394(16) 0.0328(16) -0.0150(13) -0.0054(14) 0.0089(15)
C26 0.0328(15) 0.0387(15) 0.0406(16) -0.0148(13) -0.0064(12) 0.0071(12)
C27 0.0470(18) 0.0359(15) 0.0354(16) -0.0062(12) 0.0090(13) 0.0026(13)

loop_
_atom_type_symbol
_atom_type_description
_atom_type_scat_dispersion_real
_atom_type_scat_dispersion_imag
_atom_type_scat_source
C C 0.0033 0.0016 'International Tables Vol C Tables 4.2.6.8 and 6.1.1.4'
H H 0.0000 0.0000 'International Tables Vol C Tables 4.2.6.8 and 6.1.1.4'
N N 0.0061 0.0033 'International Tables Vol C Tables 4.2.6.8 and 6.1.1.4'
O O 0.0106 0.0060 'International Tables Vol C Tables 4.2.6.8 and 6.1.1.4'
Cu Cu 0.3201 1.2651 'International Tables Vol C Tables 4.2.6.8 and 6.1.1.4'
Y Y -2.7962 3.5667 'International Tables Vol C Tables 4.2.6.8 and 6.1.1.4'
Cl Cl 0.1484 0.1585 'International Tables Vol C Tables 4.2.6.8 and 6.1.1.4'

loop_
_geom_angle_atom_site_label_1
_geom_angle_atom_site_label_2
_geom_angle_atom_site_label_3
_geom_angle
_geom_angle_site_symmetry_1
_geom_angle_site_symmetry_3
Cu1 Y1 Cu2 57.544(8) . .
O1 Y1 Cu1 34.80(4) . .
O1 Y1 Cu2 60.92(4) . .
O1 Y1 O2 63.51(5) . .
O1 Y1 O3 87.53(6) . .
O1 Y1 O6 77.30(5) . .
O1 Y1 O7 130.66(6) . .
O1 Y1 O10 146.39(6) . .
O1 Y1 O11 93.37(7) . .
O1 Y1 O12 85.10(6) . .
O1 Y1 C15 103.79(6) . .
O2 Y1 Cu1 36.67(3) . .
O2 Y1 Cu2 37.55(3) . .
O2 Y1 C15 147.76(6) . .
O3 Y1 Cu1 92.12(4) . .
O3 Y1 Cu2 34.63(4) . .
O3 Y1 O2 67.37(5) . .
O3 Y1 O6 79.89(6) . .
O3 Y1 O7 83.31(5) . .
O3 Y1 O10 84.57(6) . .
O3 Y1 O11 153.20(6) . .
O3 Y1 O12 137.43(6) . .
O3 Y1 C15 83.24(6) . .
O6 Y1 Cu1 112.07(4) . .
O6 Y1 Cu2 95.28(4) . .
O6 Y1 O2 128.78(5) . .
O6 Y1 C15 26.59(6) . .
O7 Y1 Cu1 165.26(4) . .
O7 Y1 Cu2 117.26(4) . .
O7 Y1 O2 147.77(5) . .
O7 Y1 O6 53.37(5) . .
O7 Y1 C15 27.03(6) . .
O10 Y1 Cu1 112.89(4) . .
O10 Y1 Cu2 96.55(4) . .
O10 Y1 O2 83.36(6) . .
O10 Y1 O6 132.72(6) . .
O10 Y1 O7 80.73(6) . .
O10 Y1 O12 79.03(7) . .
O10 Y1 C15 107.61(7) . .
O11 Y1 Cu1 103.81(5) . .
O11 Y1 Cu2 154.07(5) . .
O11 Y1 O2 136.06(6) . .
O11 Y1 O6 74.22(6) . .
O11 Y1 O7 75.83(6) . .
O11 Y1 O10 108.05(7) . .
O11 Y1 O12 69.22(7) . .
O11 Y1 C15 70.51(6) . .
O12 Y1 Cu1 59.93(5) . .
O12 Y1 Cu2 108.83(5) . .
O12 Y1 O2 71.86(6) . .
O12 Y1 O6 138.14(6) . .
O12 Y1 O7 131.23(6) . .
O12 Y1 C15 139.17(7) . .
C15 Y1 Cu1 138.59(5) . .
C15 Y1 Cu2 110.23(5) . .
O1 Cu1 Y1 41.99(5) . .
O1 Cu1 O2 80.35(6) . .
O1 Cu1 O4 99.68(7) . .
O1 Cu1 O8 171.16(7) . .
O1 Cu1 N1 84.33(7) . .
O2 Cu1 Y1 49.34(5) . .
O2 Cu1 O4 100.35(7) . .
O2 Cu1 N1 162.90(7) . .
O4 Cu1 Y1 126.79(5) . .
O8 Cu1 Y1 131.10(5) . .
O8 Cu1 O2 97.76(7) . .
O8 Cu1 O4 89.15(7) . .
O8 Cu1 N1 96.22(7) . .
N1 Cu1 Y1 113.62(6) . .
N1 Cu1 O4 89.63(8) . .
O2 Cu2 Y1 49.32(4) . .
O2 Cu2 O1A 85.6(2) . .
O2 Cu2 N2 83.19(6) . .
O2 Cu2 N3 153.52(8) . .
O3 Cu2 Y1 42.17(5) . .
O3 Cu2 O2 84.85(6) . .
O3 Cu2 O5 175.83(7) . .
O3 Cu2 O1A 155.7(2) . .
O3 Cu2 N2 92.11(7) . .
O3 Cu2 N3 85.57(8) . .
O5 Cu2 Y1 141.76(5) . .
O5 Cu2 O2 99.25(7) . .
O5 Cu2 N2 87.66(7) . .
O5 Cu2 N3 91.01(8) . .
O1A Cu2 Y1 117.3(2) . .
N2 Cu2 Y1 106.09(5) . .
N2 Cu2 O1A 108.9(2) . .
N3 Cu2 Y1 109.86(6) . .
N3 Cu2 O1A 93.2(2) . .
N3 Cu2 N2 121.81(8) . .
Cu1 O1 Y1 103.21(7) . .
C1 O1 Y1 128.83(14) . .
C1 O1 Cu1 114.53(13) . .
Cu1 O2 Y1 93.99(6) . .
Cu1 O2 Cu2 105.54(7) . .
Cu2 O2 Y1 93.13(6) . .
C5 O2 Y1 127.22(13) . .
C5 O2 Cu1 121.49(13) . .
C5 O2 Cu2 110.56(13) . .
Cu2 O3 Y1 103.20(6) . .
C9 O3 Y1 131.23(15) . .
C9 O3 Cu2 110.66(15) . .
C13 O4 Cu1 124.27(18) . .
C13 O5 Cu2 127.78(18) . .
C15 O6 Y1 90.72(13) . .
C15 O7 Y1 93.89(13) . .
C17 O8 Cu1 123.95(16) . .
C19 O10 Y1 121.47(16) . .
C19 O11 Y1 167.42(16) 2_675 .
C2 N1 Cu1 101.75(13) . .
C3 N1 Cu1 109.33(16) . .
C3 N1 C2 111.1(2) . .
C4 N1 Cu1 114.79(16) . .
C4 N1 C2 110.1(2) . .
C4 N1 C3 109.6(2) . .
C6 N2 Cu2 98.24(13) . .
C7 N2 Cu2 115.43(16) . .
C7 N2 C6 110.71(19) . .
C7 N2 C8 108.5(2) . .
C8 N2 Cu2 114.42(16) . .
C8 N2 C6 109.0(2) . .
C10 N3 Cu2 105.47(16) . .
C10 N3 C12 108.1(2) . .
C11 N3 Cu2 110.36(18) . .
C11 N3 C10 113.4(2) . .
C11 N3 C12 108.2(2) . .
C12 N3 Cu2 111.32(16) . .
O1 C1 C2 109.02(19) . .
N1 C2 C1 109.77(19) . .
O2 C5 C6 110.56(18) . .
N2 C6 C5 112.32(19) . .
O3 C9 C10 107.7(2) . .
N3 C10 C9 108.7(2) . .
O4 C13 O5 123.1(3) . .
O4 C13 C14 120.4(3) . .
O5 C13 C14 116.5(3) . .
O6 C15 Y1 62.69(12) . .
O6 C15 O7 120.9(2) . .
O6 C15 C16 120.5(2) . .
O7 C15 Y1 59.08(11) . .
O7 C15 C16 118.6(2) . .
C16 C15 Y1 169.28(17) . .
O8 C17 C18 115.7(2) . .
O9 C17 O8 125.9(2) . .
O9 C17 C18 118.4(2) . .
O10 C19 O11 123.3(2) . 2_675
O10 C19 C20 118.5(2) . .
O11 C19 C20 118.1(2) 2_675 .
C22 C21 C26 118.3(3) . .
C22 C21 C27 120.6(3) . .
C26 C21 C27 121.2(3) . .
C21 C22 C23 120.5(3) . .
C24 C23 C22 120.6(3) . .
C25 C24 C23 119.4(3) . .
C24 C25 C26 120.1(3) . .
C25 C26 C21 121.1(3) . .

loop_
_geom_bond_atom_site_label_1
_geom_bond_atom_site_label_2
_geom_bond_distance
_geom_bond_site_symmetry_2
Y1 Cu1 3.3136(4) .
Y1 Cu2 3.3177(4) .
Y1 O1 2.2770(16) .
Y1 O2 2.5198(16) .
Y1 O3 2.2877(16) .
Y1 O6 2.4898(16) .
Y1 O7 2.4091(16) .
Y1 O10 2.3349(17) .
Y1 O11 2.3024(18) .
Y1 O12 2.3679(17) .
Y1 C15 2.802(2) .
Cu1 O1 1.9426(15) .
Cu1 O2 1.9836(15) .
Cu1 O4 2.2654(19) .
Cu1 O8 1.9469(16) .
Cu1 N1 2.049(2) .
Cu2 O2 2.0250(15) .
Cu2 O3 1.9366(16) .
Cu2 O5 1.9484(18) .
Cu2 O1A 2.426(9) .
Cu2 N2 2.344(2) .
Cu2 N3 2.055(2) .
O1 C1 1.410(3) .
O2 C5 1.428(3) .
O3 C9 1.414(3) .
O4 C13 1.258(4) .
O5 C13 1.296(4) .
O6 C15 1.254(3) .
O7 C15 1.276(3) .
O8 C17 1.275(3) .
O9 C17 1.234(3) .
O10 C19 1.251(3) .
O11 C19 1.259(3) 2_675
N1 C2 1.487(3) .
N1 C3 1.479(3) .
N1 C4 1.475(3) .
N2 C6 1.485(3) .
N2 C7 1.468(3) .
N2 C8 1.474(3) .
N3 C10 1.481(4) .
N3 C11 1.459(3) .
N3 C12 1.502(4) .
C1 C2 1.519(3) .
C5 C6 1.517(3) .
C9 C10 1.527(4) .
C13 C14 1.488(4) .
C15 C16 1.510(3) .
C17 C18 1.511(3) .
C19 O11 1.259(3) 2_675
C19 C20 1.502(3) .
C21 C22 1.382(4) .
C21 C26 1.395(4) .
C21 C27 1.503(4) .
C22 C23 1.387(4) .
C23 C24 1.380(5) .
C24 C25 1.378(5) .
C25 C26 1.379(4) .
